data_4320947
loop_
_publ_author_name
'Berthold Nock'
'Theodosia Maina'
'Francesco Tisato'
'Minas Papadopoulos'
'Catherine P. Raptopoulou'
'Aris Terzis'
'Efstratios Chiotellis'

_publ_section_title
;
 Synthesis and Characterization of Six-Coordinate "3 + 2" Mixed-Ligand
 Oxorhenium Complexes with theo-Diphenylphosphinophenolato Ligand and
 Tridentate Coligands of Different N and S Donor Atom Combinations
;
_journal_name_full 'Inorganic Chemistry'
_journal_page_first 2178
_journal_page_last 2184
_journal_paper_doi 10.1021/ic991341k
_journal_volume 39
_journal_year 2000
_chemical_formula_analytical ReO{[N(CH2CH2NH2)2][(o-C6H4P(C6H5)2)]}.Cl.0.5C2H5OH
_chemical_formula_sum 'C23 H29 Cl N3 O2.5 P Re'
_chemical_formula_weight 640.11
_chemical_name_systematic
; 
 ? 
;
_space_group_IT_number 15
_symmetry_cell_setting monoclinic
_symmetry_space_group_name_Hall '-I 2ya'
_symmetry_space_group_name_H-M 'I 1 2/a 1'
_atom_sites_solution_hydrogens geom
_atom_sites_solution_primary direct
_atom_sites_solution_secondary difmap
_audit_creation_method SHELXL
_cell_angle_alpha 90.00
_cell_angle_beta 98.77(1)
_cell_angle_gamma 90.00
_cell_formula_units_Z 8
_cell_length_a 19.132(7)
_cell_length_b 11.188(4)
_cell_length_c 23.666(9)
_cell_measurement_reflns_used 25
_cell_measurement_temperature 298
_cell_measurement_theta_max 11.5
_cell_measurement_theta_min 5.3
_cell_volume 5006(3)
_computing_cell_refinement 'Program LEAST (UCLA Crystallographic package, C.E.Strouse, 1994)'
_computing_data_collection 'Program COLLECT (UCLA Crystallographic package, C.E.Strouse, 1994)'
_computing_data_reduction 'Program REDUCE (UCLA Crystallographic package, C.E.Strouse, 1994)'
_computing_molecular_graphics ORTEP
_computing_structure_refinement 'SHELXL-93 (Sheldrick, 1993)'
_computing_structure_solution 'SHELXS-86 (Sheldrick, 1990)'
_diffrn_ambient_temperature 298
_diffrn_measurement_device 'Crystal Logic Dual Goniometer diffractometer'
_diffrn_measurement_method 'theta-2theta scans'
_diffrn_radiation_monochromator graphite
_diffrn_radiation_source 'fine-focus sealed tube'
_diffrn_radiation_type MoK\a
_diffrn_radiation_wavelength 0.71073
_diffrn_reflns_av_R_equivalents 0.0221
_diffrn_reflns_av_sigmaI/netI 0.0461
_diffrn_reflns_limit_h_max 22
_diffrn_reflns_limit_h_min 0
_diffrn_reflns_limit_k_max 0
_diffrn_reflns_limit_k_min -13
_diffrn_reflns_limit_l_max 27
_diffrn_reflns_limit_l_min -28
_diffrn_reflns_number 4562
_diffrn_reflns_theta_max 25.02
_diffrn_reflns_theta_min 2.02
_diffrn_standards_decay_% -2.9
_diffrn_standards_interval_count 97
_diffrn_standards_number 3
_exptl_absorpt_coefficient_mu 5.051
_exptl_absorpt_correction_T_max 1.00
_exptl_absorpt_correction_T_min 0.62
_exptl_absorpt_correction_type 'psi-scan empirical'
_exptl_crystal_colour red
_exptl_crystal_density_diffrn 1.698
_exptl_crystal_density_meas 1.67
_exptl_crystal_density_method 'floating method'
_exptl_crystal_description parallelipiped
_exptl_crystal_F_000 2520
_exptl_crystal_size_max 0.50
_exptl_crystal_size_mid 0.25
_exptl_crystal_size_min 0.10
_refine_diff_density_max 0.731
_refine_diff_density_min -0.538
_refine_diff_density_rms 0.104
_refine_ls_extinction_method none
_refine_ls_goodness_of_fit_all 1.078
_refine_ls_goodness_of_fit_obs 1.083
_refine_ls_matrix_type full
_refine_ls_number_parameters 387
_refine_ls_number_reflns 4412
_refine_ls_number_restraints 0
_refine_ls_restrained_S_all 1.078
_refine_ls_restrained_S_obs 1.083
_refine_ls_R_factor_all 0.0340
_refine_ls_R_factor_obs 0.0279
_refine_ls_shift/esd_max -0.178
_refine_ls_shift/esd_mean 0.011
_refine_ls_structure_factor_coef Fsqd
_refine_ls_weighting_details 'w=1/[\s^2^(Fo^2^)+(0.0198P)^2^+18.5291P] where P=(Fo^2^+2Fc^2^)/3'
_refine_ls_weighting_scheme calc
_refine_ls_wR_factor_all 0.0751
_refine_ls_wR_factor_obs 0.0710
_reflns_number_observed 3947
_reflns_number_total 4412
_reflns_observed_criterion >2sigma(I)
_cod_data_source_file ic991341k_1.cif
_cod_data_source_block shel93
_cod_depositor_comments
;
The following automatic conversions were performed:

'_refine_ls_weighting_scheme' value 'calc
w=1/[\s^2^(Fo^2^)+(0.0198P)^2^+18.5291P] where P=(Fo^2^+2Fc^2^)/3'
was changed to 'calc'. New tag '_refine_ls_weighting_details' was
created. The value of the new tag was set to
'w=1/[\s^2^(Fo^2^)+(0.0198P)^2^+18.5291P] where P=(Fo^2^+2Fc^2^)/3'.

Automatic conversion script
Id: cif_fix_values 3143 2015-03-26 13:38:13Z robertas 
;
_cod_original_cell_volume 5007(1)
_cod_original_formula_sum 'C23 H29 Cl N3 O2.50 P Re'
_cod_database_code 4320947

loop_
_symmetry_equiv_pos_as_xyz
'x, y, z'
'x+1/2, -y, z'
'x+1/2, y+1/2, z+1/2'
'x+1, -y+1/2, z+1/2'
'-x, -y, -z'
'-x-1/2, y, -z'
'-x+1/2, -y+1/2, -z+1/2'
'-x, y+1/2, -z+1/2'

loop_
_atom_site_aniso_label
_atom_site_aniso_U_11
_atom_site_aniso_U_22
_atom_site_aniso_U_33
_atom_site_aniso_U_23
_atom_site_aniso_U_13
_atom_site_aniso_U_12
Re 0.02503(11) 0.02283(12) 0.03289(12) -0.00042(7) 0.00268(7) 0.00068(7)
P1 0.0271(6) 0.0320(6) 0.0348(6) 0.0012(5) 0.0017(5) -0.0023(5)
N1 0.029(2) 0.031(2) 0.046(3) 0.000(2) 0.006(2) 0.005(2)
N2 0.034(2) 0.042(2) 0.031(2) -0.004(2) 0.000(2) 0.005(2)
N3 0.030(2) 0.031(2) 0.041(2) 0.003(2) 0.003(2) 0.002(2)
O1 0.038(2) 0.023(2) 0.054(2) 0.000(2) 0.007(2) -0.0035(14)
O2 0.029(2) 0.027(2) 0.043(2) -0.0041(15) 0.0034(14) -0.0042(13)
C1 0.039(3) 0.052(3) 0.049(3) -0.006(3) 0.013(2) 0.008(3)
C2 0.049(3) 0.054(4) 0.037(3) -0.011(3) 0.005(2) 0.006(3)
C3 0.040(3) 0.067(4) 0.042(3) -0.001(3) -0.006(2) 0.015(3)
C4 0.038(3) 0.064(4) 0.047(3) 0.006(3) -0.002(2) 0.021(3)
C5 0.027(2) 0.026(2) 0.050(3) 0.003(2) 0.012(2) 0.003(2)
C6 0.040(3) 0.035(3) 0.071(4) -0.009(3) 0.018(3) -0.006(2)
C7 0.044(3) 0.036(3) 0.100(6) 0.009(3) 0.030(4) -0.006(3)
C8 0.057(4) 0.051(4) 0.076(5) 0.024(4) 0.023(3) -0.004(3)
C9 0.046(3) 0.053(4) 0.052(4) 0.014(3) 0.011(3) -0.002(3)
C10 0.030(2) 0.036(3) 0.047(3) 0.005(2) 0.007(2) 0.000(2)
C11 0.039(3) 0.035(3) 0.028(2) 0.002(2) 0.000(2) -0.003(2)
C12 0.034(3) 0.067(4) 0.044(3) -0.006(3) 0.003(2) 0.003(3)
C13 0.043(3) 0.077(5) 0.055(4) -0.009(3) 0.007(3) 0.013(3)
C14 0.081(5) 0.059(4) 0.042(3) -0.013(3) 0.012(3) 0.010(4)
C15 0.063(4) 0.066(4) 0.048(3) -0.018(3) -0.003(3) -0.005(3)
C16 0.042(3) 0.050(3) 0.046(3) -0.006(3) -0.003(2) -0.002(3)
C17 0.030(2) 0.045(3) 0.037(3) -0.002(2) -0.001(2) 0.000(2)
C18 0.048(3) 0.062(4) 0.052(3) 0.016(3) -0.003(3) 0.006(3)
C19 0.055(4) 0.070(5) 0.065(4) 0.012(4) -0.016(3) 0.013(3)
C20 0.033(3) 0.083(5) 0.075(5) -0.004(4) -0.012(3) 0.015(3)
C21 0.032(3) 0.085(5) 0.065(4) -0.004(4) 0.002(3) -0.008(3)
C22 0.040(3) 0.061(4) 0.047(3) 0.008(3) -0.007(3) -0.006(3)
Cl 0.0364(7) 0.0476(8) 0.0943(12) -0.0164(8) 0.0126(7) -0.0032(6)

loop_
_atom_site_label
_atom_site_type_symbol
_atom_site_fract_x
_atom_site_fract_y
_atom_site_fract_z
_atom_site_U_iso_or_equiv
_atom_site_thermal_displace_type
_atom_site_occupancy
_atom_site_calc_flag
_atom_site_refinement_flags
_atom_site_disorder_group
Re Re 0.449947(9) 0.60811(2) 0.743885(8) 0.02710(8) Uani 1 d . .
P1 P 0.47080(6) 0.56330(12) 0.84729(5) 0.0316(3) Uani 1 d . .
N1 N 0.5298(2) 0.4900(4) 0.7234(2) 0.0357(9) Uani 1 d . .
N2 N 0.4198(2) 0.5897(4) 0.6624(2) 0.0360(9) Uani 1 d . .
N3 N 0.3468(2) 0.6845(5) 0.7370(2) 0.0339(9) Uani 1 d . .
O1 O 0.4982(2) 0.7360(3) 0.7580(2) 0.0384(8) Uani 1 d . .
O2 O 0.3964(2) 0.4511(3) 0.74957(15) 0.0333(7) Uani 1 d . .
C1 C 0.5292(3) 0.4920(6) 0.6603(3) 0.0458(13) Uani 1 d . .
C2 C 0.4537(3) 0.4989(6) 0.6329(3) 0.0470(13) Uani 1 d . .
C3 C 0.3459(3) 0.6182(6) 0.6394(3) 0.051(2) Uani 1 d . .
C4 C 0.3240(3) 0.7164(6) 0.6755(3) 0.0505(15) Uani 1 d . .
C5 C 0.3864(3) 0.3926(4) 0.7964(2) 0.0337(11) Uani 1 d . .
C6 C 0.3453(3) 0.2884(5) 0.7928(3) 0.0476(14) Uani 1 d . .
C7 C 0.3343(3) 0.2298(6) 0.8410(4) 0.058(2) Uani 1 d . .
C8 C 0.3627(4) 0.2720(6) 0.8948(3) 0.060(2) Uani 1 d . .
C9 C 0.4032(3) 0.3730(6) 0.8997(3) 0.0496(14) Uani 1 d . .
C10 C 0.4164(3) 0.4341(5) 0.8507(2) 0.0374(11) Uani 1 d . .
C11 C 0.4449(3) 0.6711(5) 0.8986(2) 0.0348(10) Uani 1 d . .
C12 C 0.3745(3) 0.7063(6) 0.8926(3) 0.0486(14) Uani 1 d . .
C13 C 0.3538(3) 0.7927(7) 0.9280(3) 0.058(2) Uani 1 d . .
C14 C 0.4017(4) 0.8436(7) 0.9702(3) 0.060(2) Uani 1 d . .
C15 C 0.4718(4) 0.8093(7) 0.9764(3) 0.060(2) Uani 1 d . .
C16 C 0.4929(3) 0.7241(6) 0.9411(2) 0.0472(13) Uani 1 d . .
C17 C 0.5623(3) 0.5272(5) 0.8763(2) 0.0380(11) Uani 1 d . .
C18 C 0.5802(3) 0.4461(6) 0.9203(3) 0.055(2) Uani 1 d . .
C19 C 0.6514(4) 0.4266(7) 0.9420(3) 0.066(2) Uani 1 d . .
C20 C 0.7037(3) 0.4833(7) 0.9198(3) 0.066(2) Uani 1 d . .
C21 C 0.6861(3) 0.5610(7) 0.8760(3) 0.061(2) Uani 1 d . .
C22 C 0.6163(3) 0.5846(6) 0.8540(3) 0.0504(15) Uani 1 d . .
Cl Cl 0.30191(7) 0.94945(15) 0.76612(8) 0.0592(4) Uani 1 d . .
HN1A H 0.5744(38) 0.5013(65) 0.7393(28) 0.066(21) Uiso 1 d . .
HN1B H 0.5239(33) 0.4231(65) 0.7331(28) 0.045(18) Uiso 1 d . .
HN3A H 0.3250(29) 0.6303(54) 0.7446(23) 0.029(15) Uiso 1 d . .
HN3B H 0.3426(39) 0.7534(75) 0.7544(32) 0.071(23) Uiso 1 d . .
H1A H 0.5549(27) 0.4331(51) 0.6466(22) 0.029(13) Uiso 1 d . .
H1B H 0.5555(31) 0.5707(59) 0.6556(25) 0.046(16) Uiso 1 d . .
H2A H 0.4296(36) 0.4282(68) 0.6320(29) 0.061(20) Uiso 1 d . .
H2B H 0.4536(27) 0.5165(49) 0.5947(24) 0.036(14) Uiso 1 d . .
H3A H 0.3196(29) 0.5459(54) 0.6423(23) 0.037(15) Uiso 1 d . .
H3B H 0.3378(43) 0.6502(80) 0.5944(38) 0.099(27) Uiso 1 d . .
H4A H 0.2743(32) 0.7313(53) 0.6700(24) 0.044(15) Uiso 1 d . .
H4B H 0.3475(30) 0.7915(55) 0.6688(24) 0.041(16) Uiso 1 d . .
H6 H 0.3248(35) 0.2583(64) 0.7562(30) 0.064(21) Uiso 1 d . .
H7 H 0.3095(38) 0.1680(74) 0.8394(31) 0.073(22) Uiso 1 d . .
H8 H 0.3567(30) 0.2310(55) 0.9287(26) 0.046(16) Uiso 1 d . .
H9 H 0.4148(41) 0.4077(69) 0.9345(35) 0.076(25) Uiso 1 d . .
H12 H 0.3465(39) 0.6666(74) 0.8710(32) 0.075(24) Uiso 1 d . .
H13 H 0.3056(37) 0.8065(66) 0.9234(28) 0.066(20) Uiso 1 d . .
H14 H 0.3860(30) 0.9028(50) 0.9908(26) 0.042(16) Uiso 1 d . .
H15 H 0.5025(45) 0.8428(80) 1.0067(37) 0.092(26) Uiso 1 d . .
H16 H 0.5381(29) 0.7036(48) 0.9414(21) 0.033(14) Uiso 1 d . .
H18 H 0.5367(49) 0.4139(83) 0.9305(40) 0.109(32) Uiso 1 d . .
H19 H 0.6675(45) 0.3714(74) 0.9757(37) 0.091(27) Uiso 1 d . .
H20 H 0.7524(35) 0.4691(59) 0.9288(27) 0.059(18) Uiso 1 d . .
H21 H 0.7259(43) 0.5879(70) 0.8541(35) 0.085(25) Uiso 1 d . .
H22 H 0.6078(23) 0.6265(41) 0.8241(21) 0.015(11) Uiso 1 d . .
OE O 0.3034(5) 0.1717(10) 0.0395(4) 0.073(3) Uiso 0.50 d P .
CE1 C 0.2575(15) 0.1032(10) 0.0037(14) 0.067(4) Uiso 0.50 d P .
CE2 C 0.2579(14) -0.0065(13) -0.0063(11) 0.082(5) Uiso 0.50 d P .

loop_
_atom_type_symbol
_atom_type_description
_atom_type_scat_dispersion_real
_atom_type_scat_dispersion_imag
_atom_type_scat_source
C C 0.0033 0.0016 'International Tables Vol C Tables 4.2.6.8 and 6.1.1.4'
H H 0.0000 0.0000 'International Tables Vol C Tables 4.2.6.8 and 6.1.1.4'
N N 0.0061 0.0033 'International Tables Vol C Tables 4.2.6.8 and 6.1.1.4'
O O 0.0106 0.0060 'International Tables Vol C Tables 4.2.6.8 and 6.1.1.4'
P P 0.1023 0.0942 'International Tables Vol C Tables 4.2.6.8 and 6.1.1.4'
Cl Cl 0.1484 0.1585 'International Tables Vol C Tables 4.2.6.8 and 6.1.1.4'
Re Re -1.0185 7.2310 'International Tables Vol C Tables 4.2.6.8 and 6.1.1.4'

loop_
_geom_angle_atom_site_label_1
_geom_angle_atom_site_label_2
_geom_angle_atom_site_label_3
_geom_angle
_geom_angle_site_symmetry_1
_geom_angle_site_symmetry_3
_geom_angle_publ_flag
O1 Re N2 110.7(2) . . ?
O1 Re O2 165.1(2) . . ?
N2 Re O2 84.1(2) . . ?
O1 Re N1 100.3(2) . . ?
N2 Re N1 79.8(2) . . ?
O2 Re N1 82.3(2) . . ?
O1 Re N3 98.4(2) . . ?
N2 Re N3 80.5(2) . . ?
O2 Re N3 83.3(2) . . ?
N1 Re N3 156.6(2) . . ?
O1 Re P1 88.61(13) . . ?
N2 Re P1 160.55(14) . . ?
O2 Re P1 76.57(10) . . ?
N1 Re P1 94.96(13) . . ?
N3 Re P1 99.45(12) . . ?
C10 P1 C17 109.6(2) . . ?
C10 P1 C11 106.5(2) . . ?
C17 P1 C11 103.7(2) . . ?
C10 P1 Re 101.6(2) . . ?
C17 P1 Re 114.7(2) . . ?
C11 P1 Re 120.2(2) . . ?
C1 N1 Re 108.8(3) . . ?
C2 N2 C3 116.9(4) . . ?
C2 N2 Re 118.0(3) . . ?
C3 N2 Re 118.0(4) . . ?
C4 N3 Re 107.3(3) . . ?
C5 O2 Re 128.0(3) . . ?
C2 C1 N1 107.1(4) . . ?
N2 C2 C1 107.7(5) . . ?
N2 C3 C4 106.6(5) . . ?
C3 C4 N3 108.4(5) . . ?
O2 C5 C6 120.7(5) . . ?
O2 C5 C10 120.7(4) . . ?
C6 C5 C10 118.5(5) . . ?
C7 C6 C5 120.5(6) . . ?
C6 C7 C8 121.1(6) . . ?
C9 C8 C7 119.8(6) . . ?
C8 C9 C10 120.3(7) . . ?
C5 C10 C9 119.7(5) . . ?
C5 C10 P1 112.7(4) . . ?
C9 C10 P1 127.6(5) . . ?
C16 C11 C12 118.5(5) . . ?
C16 C11 P1 123.1(4) . . ?
C12 C11 P1 118.3(4) . . ?
C13 C12 C11 120.1(6) . . ?
C14 C13 C12 120.8(6) . . ?
C13 C14 C15 119.5(6) . . ?
C16 C15 C14 120.1(6) . . ?
C15 C16 C11 121.0(6) . . ?
C18 C17 C22 118.5(5) . . ?
C18 C17 P1 122.7(4) . . ?
C22 C17 P1 118.7(4) . . ?
C17 C18 C19 119.6(6) . . ?
C20 C19 C18 121.3(7) . . ?
C21 C20 C19 118.9(6) . . ?
C20 C21 C22 121.6(7) . . ?
C21 C22 C17 120.0(6) . . ?
CE1 OE CE1 6.7(14) . 6_655 ?
CE1 CE1 CE2 85.7(28) 6_655 . ?
CE1 CE1 CE2 80.0(27) 6_655 6_655 ?
CE2 CE1 CE2 20.9(20) . 6_655 ?
CE1 CE1 OE 143.1(48) 6_655 . ?
CE2 CE1 OE 130.5(25) . . ?
CE2 CE1 OE 130.5(25) 6_655 . ?
CE1 CE1 OE 30.2(40) 6_655 6_655 ?
CE2 CE1 OE 111.6(23) . 6_655 ?
CE2 CE1 OE 109.8(22) 6_655 6_655 ?
OE CE1 OE 117.4(12) . 6_655 ?
CE2 CE2 CE1 81.4(20) 6_655 . ?
CE2 CE2 CE1 77.6(19) 6_655 6_655 ?
CE1 CE2 CE1 14.3(25) . 6_655 ?

loop_
_geom_bond_atom_site_label_1
_geom_bond_atom_site_label_2
_geom_bond_distance
_geom_bond_site_symmetry_2
_geom_bond_publ_flag
Re O1 1.708(3) . ?
Re N2 1.937(4) . ?
Re O2 2.048(3) . ?
Re N1 2.132(4) . ?
Re N3 2.135(4) . ?
Re P1 2.470(2) . ?
P1 C10 1.790(5) . ?
P1 C17 1.826(5) . ?
P1 C11 1.832(5) . ?
N1 C1 1.493(7) . ?
N2 C2 1.443(7) . ?
N2 C3 1.469(7) . ?
N3 C4 1.498(7) . ?
O2 C5 1.326(6) . ?
C1 C2 1.492(8) . ?
C3 C4 1.491(9) . ?
C5 C6 1.402(7) . ?
C5 C10 1.403(8) . ?
C6 C7 1.358(9) . ?
C7 C8 1.390(11) . ?
C8 C9 1.365(9) . ?
C9 C10 1.402(8) . ?
C11 C16 1.389(7) . ?
C11 C12 1.390(8) . ?
C12 C13 1.377(9) . ?
C13 C14 1.373(9) . ?
C14 C15 1.381(10) . ?
C15 C16 1.369(9) . ?
C17 C18 1.385(8) . ?
C17 C22 1.386(8) . ?
C18 C19 1.397(9) . ?
C19 C20 1.357(11) . ?
C20 C21 1.355(10) . ?
C21 C22 1.384(8) . ?
OE CE1 1.36(3) . ?
OE CE1 1.62(3) 6_655 ?
CE1 CE1 0.31(5) 6_655 ?
CE1 CE2 1.25(2) . ?
CE1 CE2 1.27(2) 6_655 ?
CE1 OE 1.62(3) 6_655 ?
CE2 CE2 0.46(4) 6_655 ?
CE2 CE1 1.27(2) 6_655 ?
